data_4324278
loop_
_publ_author_name
'Ralph A. Zehnder'
'Christopher S. Wilson'
'Hunter T. Christy'
'Kenneth S. Harris'
'Varun Chauhan'
'Victor Schutz'
'Matthew Sullivan'
'Matthias Zeller'
'Frank R. Fronczek'
'Jacob A. Myers'
'Kyle Dammann'
'James Duck'
'Peter M. Smith'
'Antony Okuma'
'Kristin Johnson'
'Robert Sovesky'
'Cameron Stroudt'
'Robert A. Renn'

_publ_section_title
;
 Effect of Inclining Strain on the Crystal Lattice along an Extended
 Series of Lanthanide Hydroxysulfates Ln(OH)SO4 (Ln = Pr-Yb, except Pm)
;
_journal_name_full 'Inorganic Chemistry'
_journal_page_first 836
_journal_page_last 846
_journal_paper_doi 10.1021/ic101350f
_journal_volume 50
_journal_year 2011
_chemical_formula_moiety 'H O5 Pr S'
_chemical_formula_sum 'H O5 Pr S'
_chemical_formula_weight 253.98
_chemical_name_systematic
; 
 ? 
;
_space_group_IT_number 14
_symmetry_cell_setting monoclinic
_symmetry_space_group_name_Hall '-P 2yn'
_symmetry_space_group_name_H-M 'P 1 21/n 1'
_atom_sites_solution_hydrogens geom
_atom_sites_solution_primary direct
_atom_sites_solution_secondary difmap
_audit_creation_method SHELXL-97
_cell_angle_alpha 90
_cell_angle_beta 106.335(7)
_cell_angle_gamma 90
_cell_formula_units_Z 4
_cell_length_a 4.4933(8)
_cell_length_b 12.4922(15)
_cell_length_c 6.8613(10)
_cell_measurement_reflns_used 2363
_cell_measurement_temperature 90.0(5)
_cell_measurement_theta_max 41.1
_cell_measurement_theta_min 2.5
_cell_volume 369.59(10)
_computing_cell_refinement 'Denzo and Scalepack (Otwinowski & Minor, 1997)'
_computing_data_collection 'COLLECT (Nonius 1999)'
_computing_data_reduction 'Denzo and Scalepack (Otwinowski & Minor, 1997)'
_computing_molecular_graphics 'ORTEP-3 for Windows (Farrugia, 1997)'
_computing_publication_material 'SHELXL-97 (Sheldrick, 2008)'
_computing_structure_refinement 'SHELXL-97 (Sheldrick, 2008)'
_computing_structure_solution 'Direct_methods (SIR, Altomare, et al., 1994)'
_diffrn_ambient_temperature 90.0(5)
_diffrn_measured_fraction_theta_full 1.000
_diffrn_measured_fraction_theta_max 0.975
_diffrn_measurement_device 'Nonius KappaCCD (with Oxford Cryostream)'
_diffrn_measurement_method '\w and \f scans '
_diffrn_radiation_monochromator graphite
_diffrn_radiation_source 'fine-focus sealed tube'
_diffrn_radiation_type MoK\a
_diffrn_radiation_wavelength 0.71073
_diffrn_reflns_av_R_equivalents 0.022
_diffrn_reflns_av_sigmaI/netI 0.0313
_diffrn_reflns_limit_h_max 8
_diffrn_reflns_limit_h_min -8
_diffrn_reflns_limit_k_max 22
_diffrn_reflns_limit_k_min -22
_diffrn_reflns_limit_l_max 12
_diffrn_reflns_limit_l_min -12
_diffrn_reflns_number 4495
_diffrn_reflns_theta_full 25.0
_diffrn_reflns_theta_max 41.1
_diffrn_reflns_theta_min 3.2
_exptl_absorpt_coefficient_mu 13.632
_exptl_absorpt_correction_T_max 0.549
_exptl_absorpt_correction_T_min 0.292
_exptl_absorpt_correction_type multi-scan
_exptl_absorpt_process_details 'HKL Scalepack (Otwinowski & Minor 1997)'
_exptl_crystal_colour colorless
_exptl_crystal_density_diffrn 4.564
_exptl_crystal_description fragment
_exptl_crystal_F_000 464
_exptl_crystal_size_max 0.12
_exptl_crystal_size_mid 0.07
_exptl_crystal_size_min 0.05
_refine_diff_density_max 2.34
_refine_diff_density_min -5.52
_refine_diff_density_rms 0.391
_refine_ls_extinction_coef 0.0129(8)
_refine_ls_extinction_expression Fc^*^=kFc[1+0.001xFc^2^\l^3^/sin(2\q)]^-1/4^
_refine_ls_extinction_method SHELXL
_refine_ls_goodness_of_fit_ref 1.087
_refine_ls_hydrogen_treatment constr
_refine_ls_matrix_type full
_refine_ls_number_parameters 65
_refine_ls_number_reflns 2393
_refine_ls_number_restraints 0
_refine_ls_restrained_S_all 1.087
_refine_ls_R_factor_all 0.031
_refine_ls_R_factor_gt 0.027
_refine_ls_shift/su_max 0.001
_refine_ls_shift/su_mean 0.000
_refine_ls_structure_factor_coef Fsqd
_refine_ls_weighting_details 'calc w=1/[\s^2^(Fo^2^)+(0.0344P)^2^+1.5065P] where P=(Fo^2^+2Fc^2^)/3'
_refine_ls_weighting_scheme calc
_refine_ls_wR_factor_gt 0.067
_refine_ls_wR_factor_ref 0.069
_reflns_number_gt 2211
_reflns_number_total 2393
_reflns_threshold_expression I>2\s(I)
_cod_data_source_file ic101350f_si_009_01.cif
_cod_data_source_block PrOHSO4
_cod_original_sg_symbol_H-M 'P 21/n '
_cod_database_code 4324278

loop_
_symmetry_equiv_pos_as_xyz
'x, y, z'
'-x+1/2, y+1/2, -z+1/2'
'-x, -y, -z'
'x-1/2, -y-1/2, z-1/2'

loop_
_atom_site_label
_atom_site_type_symbol
_atom_site_fract_x
_atom_site_fract_y
_atom_site_fract_z
_atom_site_U_iso_or_equiv
_atom_site_adp_type
_atom_site_occupancy
_atom_site_symmetry_multiplicity
_atom_site_calc_flag
_atom_site_refinement_flags
Pr1 Pr 0.14091(3) 0.565063(10) 0.801859(19) 0.00281(5) Uani 1 1 d .
S1 S 0.48320(13) 0.64521(5) 0.38726(9) 0.00299(9) Uani 1 1 d .
O1 O 0.3647(5) 0.66626(17) 0.5611(3) 0.0064(3) Uani 1 1 d .
O2 O 0.7525(5) 0.56950(15) 0.4505(3) 0.0054(3) Uani 1 1 d .
O3 O 0.5900(5) 0.74449(16) 0.3168(3) 0.0056(3) Uani 1 1 d .
O4 O 0.2466(4) 0.59483(17) 0.2183(3) 0.0064(3) Uani 1 1 d .
O5 O 0.3043(4) 0.41409(17) 1.0396(3) 0.0050(3) Uani 1 1 d .
H5 H 0.2713 0.3463 0.9589 0.006 Uiso 1 1 calc R

loop_
_atom_site_aniso_label
_atom_site_aniso_U_11
_atom_site_aniso_U_22
_atom_site_aniso_U_33
_atom_site_aniso_U_23
_atom_site_aniso_U_13
_atom_site_aniso_U_12
Pr1 0.00310(6) 0.00225(7) 0.00307(7) 0.00022(3) 0.00087(4) -0.00006(3)
S1 0.0034(2) 0.0024(2) 0.0031(2) 0.00052(16) 0.00085(16) 0.00003(15)
O1 0.0082(7) 0.0072(8) 0.0050(7) -0.0006(6) 0.0042(6) -0.0003(6)
O2 0.0046(7) 0.0042(7) 0.0070(7) 0.0006(5) 0.0010(6) 0.0010(5)
O3 0.0081(7) 0.0029(7) 0.0073(7) 0.0012(6) 0.0044(6) -0.0007(6)
O4 0.0047(6) 0.0077(8) 0.0057(7) -0.0006(6) -0.0003(5) -0.0016(6)
O5 0.0047(6) 0.0052(7) 0.0054(7) -0.0012(6) 0.0017(5) -0.0004(5)

loop_
_atom_type_symbol
_atom_type_description
_atom_type_scat_dispersion_real
_atom_type_scat_dispersion_imag
_atom_type_scat_source
H H 0.0000 0.0000 'International Tables Vol C Tables 4.2.6.8 and 6.1.1.4'
Pr Pr -0.2180 2.8214 'International Tables Vol C Tables 4.2.6.8 and 6.1.1.4'
O O 0.0106 0.0060 'International Tables Vol C Tables 4.2.6.8 and 6.1.1.4'
S S 0.1246 0.1234 'International Tables Vol C Tables 4.2.6.8 and 6.1.1.4'

loop_
_geom_angle_atom_site_label_1
_geom_angle_atom_site_label_2
_geom_angle_atom_site_label_3
_geom_angle
_geom_angle_site_symmetry_1
_geom_angle_site_symmetry_3
O3 Pr1 O5 88.44(7) 4_576 3_667
O3 Pr1 O5 138.21(7) 4_576 .
O5 Pr1 O5 73.12(8) 3_667 .
O3 Pr1 O1 65.66(7) 4_576 .
O5 Pr1 O1 71.97(7) 3_667 .
O5 Pr1 O1 136.23(7) . .
O3 Pr1 O5 77.52(7) 4_576 3_567
O5 Pr1 O5 128.79(8) 3_667 3_567
O5 Pr1 O5 85.36(7) . 3_567
O1 Pr1 O5 137.73(7) . 3_567
O3 Pr1 O2 88.32(6) 4_576 1_455
O5 Pr1 O2 139.66(7) 3_667 1_455
O5 Pr1 O2 129.76(6) . 1_455
O1 Pr1 O2 70.13(7) . 1_455
O5 Pr1 O2 89.47(7) 3_567 1_455
O3 Pr1 O2 136.17(7) 4_576 3_666
O5 Pr1 O2 90.55(7) 3_667 3_666
O5 Pr1 O2 82.37(7) . 3_666
O1 Pr1 O2 72.45(6) . 3_666
O5 Pr1 O2 132.62(7) 3_567 3_666
O2 Pr1 O2 65.29(7) 1_455 3_666
O3 Pr1 O4 133.43(7) 4_576 3_566
O5 Pr1 O4 133.16(7) 3_667 3_566
O5 Pr1 O4 61.52(6) . 3_566
O1 Pr1 O4 137.06(7) . 3_566
O5 Pr1 O4 60.75(7) 3_567 3_566
O2 Pr1 O4 72.51(6) 1_455 3_566
O2 Pr1 O4 73.25(7) 3_666 3_566
O3 Pr1 O4 79.30(7) 4_576 1_556
O5 Pr1 O4 70.74(6) 3_667 1_556
O5 Pr1 O4 59.39(7) . 1_556
O1 Pr1 O4 128.66(6) . 1_556
O5 Pr1 O4 58.39(6) 3_567 1_556
O2 Pr1 O4 147.25(6) 1_455 1_556
O2 Pr1 O4 140.61(6) 3_666 1_556
O4 Pr1 O4 94.28(6) 3_566 1_556
O3 Pr1 Pr1 110.48(5) 4_576 3_567
O5 Pr1 Pr1 103.79(5) 3_667 3_567
O5 Pr1 Pr1 43.51(5) . 3_567
O1 Pr1 Pr1 173.99(5) . 3_567
O5 Pr1 Pr1 41.85(5) 3_567 3_567
O2 Pr1 Pr1 114.94(5) 1_455 3_567
O2 Pr1 Pr1 112.26(5) 3_666 3_567
O4 Pr1 Pr1 48.95(4) 3_566 3_567
O4 Pr1 Pr1 45.33(4) 1_556 3_567
O3 Pr1 Pr1 116.75(5) 4_576 3_667
O5 Pr1 Pr1 36.81(5) 3_667 3_667
O5 Pr1 Pr1 36.31(5) . 3_667
O1 Pr1 Pr1 105.11(5) . 3_667
O5 Pr1 Pr1 109.70(5) 3_567 3_667
O2 Pr1 Pr1 150.71(4) 1_455 3_667
O2 Pr1 Pr1 85.58(5) 3_666 3_667
O4 Pr1 Pr1 97.16(5) 3_566 3_667
O4 Pr1 Pr1 58.46(4) 1_556 3_667
Pr1 Pr1 Pr1 72.145(12) 3_567 3_667
O3 S1 O1 110.28(12) . .
O3 S1 O4 109.47(12) . .
O1 S1 O4 111.77(12) . .
O3 S1 O2 108.53(12) . .
O1 S1 O2 109.09(12) . .
O4 S1 O2 107.61(12) . .
S1 O1 Pr1 138.95(13) . .
S1 O2 Pr1 124.68(12) . 1_655
S1 O2 Pr1 120.59(12) . 3_666
Pr1 O2 Pr1 114.71(7) 1_655 3_666
S1 O3 Pr1 154.44(13) . 4_675
S1 O4 Pr1 133.30(12) . 3_566
S1 O4 Pr1 137.73(12) . 1_554
Pr1 O4 Pr1 85.72(6) 3_566 1_554
Pr1 O5 Pr1 106.88(8) 3_667 .
Pr1 O5 Pr1 128.79(8) 3_667 3_567
Pr1 O5 Pr1 94.64(7) . 3_567
Pr1 O5 H5 108.1 3_667 .
Pr1 O5 H5 108.1 . .
Pr1 O5 H5 108.1 3_567 .

loop_
_geom_bond_atom_site_label_1
_geom_bond_atom_site_label_2
_geom_bond_distance
_geom_bond_site_symmetry_2
Pr1 O3 2.395(2) 4_576
Pr1 O5 2.437(2) 3_667
Pr1 O5 2.466(2) .
Pr1 O1 2.504(2) .
Pr1 O5 2.545(2) 3_567
Pr1 O2 2.549(2) 1_455
Pr1 O2 2.553(2) 3_666
Pr1 O4 2.628(2) 3_566
Pr1 O4 2.786(2) 1_556
Pr1 Pr1 3.6845(5) 3_567
Pr1 Pr1 3.9387(5) 3_667
S1 O3 1.460(2) .
S1 O1 1.460(2) .
S1 O4 1.476(2) .
S1 O2 1.501(2) .
O2 Pr1 2.549(2) 1_655
O2 Pr1 2.553(2) 3_666
O3 Pr1 2.395(2) 4_675
O4 Pr1 2.628(2) 3_566
O4 Pr1 2.786(2) 1_554
O5 Pr1 2.437(2) 3_667
O5 Pr1 2.545(2) 3_567
O5 H5 1.0000 .

loop_
_geom_hbond_atom_site_label_D
_geom_hbond_atom_site_label_H
_geom_hbond_atom_site_label_A
_geom_hbond_distance_DH
_geom_hbond_distance_HA
_geom_hbond_distance_DA
_geom_hbond_angle_DHA
_geom_hbond_site_symmetry_A
O5 H5 O1 1.00 2.32 3.216(3) 148.0 2_546
O5 H5 O3 1.00 2.43 3.284(3) 142.7 3_666
